data_4131506
loop_
_publ_author_name
'Zhang, Wan-Ying'
'Tang, Yuan-Yuan'
'Li, Peng-Fei'
'Shi, Ping-Ping'
'Liao, Wei-Qiang'
'Fu, Da-Wei'
'Ye, Heng-Yun'
'Zhang, Yi'
'Xiong, Ren-Gen'

_publ_section_title
;
 Precise Molecular Design of High-T<sub>c</sub> 3D Organic-Inorganic
 Perovskite Ferroelectric: [MeHdabco]RbI<sub>3</sub> (MeHdabco =
 N-Methyl-1,4-diazoniabicyclo[2.2.2]octane).
;
_journal_issue 31
_journal_name_full 'Journal of the American Chemical Society'
_journal_page_first 10897
_journal_page_last 10902
_journal_paper_doi 10.1021/jacs.7b06013
_journal_volume 139
_journal_year 2017
_chemical_formula_sum 'C6 H14 Br3 N2 Rb'
_chemical_formula_weight 439.39
_space_group_crystal_system cubic
_space_group_IT_number 221
_space_group_name_Hall '-P 4 2 3'
_space_group_name_H-M_alt 'P m -3 m'
_audit_creation_method SHELXL-2014/7
_cell_angle_alpha 90
_cell_angle_beta 90
_cell_angle_gamma 90
_cell_formula_units_Z 1
_cell_length_a 6.798(2)
_cell_length_b 6.798(2)
_cell_length_c 6.798(2)
_cell_measurement_reflns_used 799
_cell_measurement_temperature 353(2)
_cell_measurement_theta_max 27.3124
_cell_measurement_theta_min 2.9956
_cell_volume 314.15(16)
_computing_structure_refinement 'SHELXL-2014/7 (Sheldrick, 2014)'
_diffrn_ambient_temperature 353(2)
_diffrn_measured_fraction_theta_full 0.988
_diffrn_measured_fraction_theta_max 0.990
_diffrn_measurement_device_type 'Rigaku saturn 724'
_diffrn_radiation_type MoK\a
_diffrn_radiation_wavelength 0.71073
_diffrn_reflns_av_R_equivalents 0.0333
_diffrn_reflns_av_unetI/netI 0.0124
_diffrn_reflns_Laue_measured_fraction_full 0.988
_diffrn_reflns_Laue_measured_fraction_max 0.990
_diffrn_reflns_limit_h_max 8
_diffrn_reflns_limit_h_min -8
_diffrn_reflns_limit_k_max 8
_diffrn_reflns_limit_k_min -4
_diffrn_reflns_limit_l_max 6
_diffrn_reflns_limit_l_min -8
_diffrn_reflns_number 1153
_diffrn_reflns_point_group_measured_fraction_full 0.988
_diffrn_reflns_point_group_measured_fraction_max 0.990
_diffrn_reflns_theta_full 25.242
_diffrn_reflns_theta_max 27.304
_diffrn_reflns_theta_min 2.996
_exptl_absorpt_coefficient_mu 13.438
_exptl_absorpt_correction_T_max 1.0000
_exptl_absorpt_correction_T_min 0.7025
_exptl_absorpt_correction_type multi-scan
_exptl_crystal_colour colorless
_exptl_crystal_density_diffrn 2.322
_exptl_crystal_description block
_exptl_crystal_F_000 206
_exptl_crystal_size_max 0.20
_exptl_crystal_size_mid 0.15
_exptl_crystal_size_min 0.12
_refine_diff_density_max 1.256
_refine_diff_density_min -1.649
_refine_diff_density_rms 0.155
_refine_ls_extinction_coef 0.05(2)
_refine_ls_extinction_expression Fc^*^=kFc[1+0.001xFc^2^\l^3^/sin(2\q)]^-1/4^
_refine_ls_extinction_method 'SHELXL-2014/7 (Sheldrick 2014'
_refine_ls_goodness_of_fit_ref 1.033
_refine_ls_hydrogen_treatment undef
_refine_ls_matrix_type full
_refine_ls_number_parameters 9
_refine_ls_number_reflns 102
_refine_ls_number_restraints 0
_refine_ls_restrained_S_all 1.033
_refine_ls_R_factor_all 0.0702
_refine_ls_R_factor_gt 0.0670
_refine_ls_shift/su_max 0.000
_refine_ls_shift/su_mean 0.000
_refine_ls_structure_factor_coef Fsqd
_refine_ls_weighting_details 'w=1/[\s^2^(Fo^2^)+(0.0436P)^2^+3.9549P] where P=(Fo^2^+2Fc^2^)/3'
_refine_ls_weighting_scheme calc
_refine_ls_wR_factor_gt 0.1401
_refine_ls_wR_factor_ref 0.1426
_reflns_Friedel_coverage 0.000
_reflns_number_gt 97
_reflns_number_total 102
_reflns_threshold_expression 'I > 2\s(I)'
_cod_data_source_file ja7b06013_si_005.cif
_cod_data_source_block shelxl
_cod_depositor_comments
;
The following automatic conversions were performed:

data item '_exptl_absorpt_correction_type' value 'Multi-scan' was
changed to 'multi-scan' in accordance with the
/home/saulius/struct/COD-crude-data/automatic-downloads/DataCite-retrospective/ACS/depositions/lib/dictionaries/cif_core.dic
dictionary named 'cif_core.dic' version 2.4.2 last updated on
2011-04-26.

Automatic conversion script
Id: cif_fix_values 6909 2019-04-08 15:41:33Z antanas 
;
_cod_original_cell_volume 314.2(3)
_cod_database_code 4131506
_shelx_shelxl_version_number 2014/7
_shelx_space_group_comment
;
The symmetry employed for this shelxl refinement is uniquely defined
by the following loop, which should always be used as a source of
symmetry information in preference to the above space-group names.
They are only intended as comments.
;

loop_
_space_group_symop_operation_xyz
'x, y, z'
'-y, x, z'
'-x, -y, z'
'y, -x, z'
'x, -y, -z'
'y, x, -z'
'-x, y, -z'
'-y, -x, -z'
'z, x, y'
'-x, z, y'
'-z, -x, y'
'x, -z, y'
'z, -x, -y'
'x, z, -y'
'-z, x, -y'
'-x, -z, -y'
'y, z, x'
'-z, -y, -x'
'-z, y, x'
'z, y, -x'
'z, -y, x'
'y, -z, -x'
'-y, -z, x'
'-y, z, -x'
'-x, -y, -z'
'y, -x, -z'
'x, y, -z'
'-y, x, -z'
'-x, y, z'
'-y, -x, z'
'x, -y, z'
'y, x, z'
'-z, -x, -y'
'x, -z, -y'
'z, x, -y'
'-x, z, -y'
'-z, x, y'
'-x, -z, y'
'z, -x, y'
'x, z, y'
'-y, -z, -x'
'z, y, x'
'z, -y, -x'
'-z, -y, x'
'-z, y, -x'
'-y, z, x'
'y, z, -x'
'y, -z, x'

loop_
_atom_site_label
_atom_site_type_symbol
_atom_site_fract_x
_atom_site_fract_y
_atom_site_fract_z
_atom_site_U_iso_or_equiv
_atom_site_adp_type
_atom_site_occupancy
_atom_site_site_symmetry_order
_atom_site_calc_flag
_atom_site_refinement_flags_posn
_atom_site_refinement_flags_adp
_atom_site_refinement_flags_occupancy
Rb1 Rb 0.0000 0.0000 0.0000 0.0474(16) Uani 1 48 d S T P
Br1 Br 0.5000 0.0000 0.0000 0.124(3) Uani 1 16 d S T P
C1 C 0.5000 0.348(3) 0.348(3) 0.28(3) Uani 0.8889 4 d S T P

loop_
_atom_site_aniso_label
_atom_site_aniso_U_11
_atom_site_aniso_U_22
_atom_site_aniso_U_33
_atom_site_aniso_U_23
_atom_site_aniso_U_13
_atom_site_aniso_U_12
Rb1 0.0474(16) 0.0474(16) 0.0474(16) 0.000 0.000 0.000
Br1 0.046(2) 0.163(3) 0.163(3) 0.000 0.000 0.000
C1 0.24(5) 0.30(3) 0.30(3) -0.20(4) 0.000 0.000

loop_
_atom_type_symbol
_atom_type_description
_atom_type_scat_dispersion_real
_atom_type_scat_dispersion_imag
_atom_type_scat_source
C C 0.0033 0.0016 'International Tables Vol C Tables 4.2.6.8 and 6.1.1.4'
H H 0.0000 0.0000 'International Tables Vol C Tables 4.2.6.8 and 6.1.1.4'
Br Br -0.2901 2.4595 'International Tables Vol C Tables 4.2.6.8 and 6.1.1.4'
N N 0.0061 0.0033 'International Tables Vol C Tables 4.2.6.8 and 6.1.1.4'
Rb Rb -0.9393 2.9676 'International Tables Vol C Tables 4.2.6.8 and 6.1.1.4'

loop_
_geom_angle_atom_site_label_1
_geom_angle_atom_site_label_2
_geom_angle_atom_site_label_3
_geom_angle
_geom_angle_site_symmetry_1
_geom_angle_site_symmetry_3
Br1 Rb1 Br1 90.0 17 .
Br1 Rb1 Br1 90.0 17 1_455
Br1 Rb1 Br1 180.0 . 1_455
Br1 Rb1 Br1 90.0 17 2_545
Br1 Rb1 Br1 90.0 . 2_545
Br1 Rb1 Br1 90.0 1_455 2_545
Br1 Rb1 Br1 90.0 17 2
Br1 Rb1 Br1 90.0 . 2
Br1 Rb1 Br1 90.0 1_455 2
Br1 Rb1 Br1 180.0 2_545 2
Br1 Rb1 Br1 180.0 17 17_554
Br1 Rb1 Br1 90.0 . 17_554
Br1 Rb1 Br1 90.0 1_455 17_554
Br1 Rb1 Br1 90.0 2_545 17_554
Br1 Rb1 Br1 90.0 2 17_554
Rb1 Br1 Rb1 180.0 1_655 .
C1 C1 C1 60.000(1) 19_655 2_655
C1 C1 C1 120.000(3) 19_655 4_565
C1 C1 C1 90.000(3) 2_655 4_565
C1 C1 C1 90.0 19_655 17
C1 C1 C1 120.000(4) 2_655 17
C1 C1 C1 60.000(2) 4_565 17

loop_
_geom_bond_atom_site_label_1
_geom_bond_atom_site_label_2
_geom_bond_distance
_geom_bond_site_symmetry_2
Rb1 Br1 3.3990(10) 17
Rb1 Br1 3.3990(10) .
Rb1 Br1 3.3990(10) 1_455
Rb1 Br1 3.3990(10) 2_545
Rb1 Br1 3.3990(10) 2
Rb1 Br1 3.3990(10) 17_554
Br1 Rb1 3.3990(10) 1_655
C1 C1 1.46(3) 19_655
C1 C1 1.46(3) 2_655
C1 C1 1.46(3) 4_565
C1 C1 1.46(3) 17
